data_4078737
loop_
_publ_author_name
'Oberhauser, Werner'
'Ienco, Andrea'
'Vizza, Francesco'
'Trettenbrein, Barbara'
'Oberhuber, Dennis'
'Strabler, Christof'
'Ortner, Teresa'
'Br\"uggeller, Peter'

_publ_section_title
;
 Regioselective Hydromethoxycarbonylation of Terminal Alkynes Catalyzed by
 Palladium(II)--Tetraphos Complexes
;
_journal_issue 13
_journal_name_full Organometallics
_journal_page_first 4832
_journal_paper_doi 10.1021/om3003812
_journal_volume 31
_journal_year 2012
_chemical_formula_moiety 'C54 H50 Cl2 P4 Pd2, 4(C3 H7 N O)'
_chemical_formula_sum 'C66 H78 Cl2 N4 O4 P4 Pd2'
_chemical_formula_weight 1398.90
_chemical_name_systematic '[Pd2(CH3)2Cl2(dppcb)]'
_space_group_IT_number 2
_symmetry_cell_setting triclinic
_symmetry_space_group_name_Hall '-P 1'
_symmetry_space_group_name_H-M 'P -1'
_atom_sites_solution_hydrogens geom
_atom_sites_solution_primary direct
_atom_sites_solution_secondary difmap
_audit_creation_method SHELXL-97
_cell_angle_alpha 73.181(3)
_cell_angle_beta 84.086(3)
_cell_angle_gamma 76.133(3)
_cell_formula_units_Z 1
_cell_length_a 11.4567(4)
_cell_length_b 12.3501(4)
_cell_length_c 12.3652(5)
_cell_measurement_temperature 170(2)
_cell_volume 1624.85(11)
_computing_molecular_graphics 'SHELXTL-NT V6.1'
_computing_publication_material 'SHELXTL-NT V6.1'
_computing_structure_refinement 'SHELXL-97 (Sheldrick, 1997)'
_computing_structure_solution 'SHELXS-97 (Sheldrick, 1990)'
_diffrn_ambient_temperature 170(2)
_diffrn_measured_fraction_theta_full 1.00
_diffrn_measurement_method 'phi- and omega-scans'
_diffrn_radiation_monochromator graphite
_diffrn_radiation_source 'fine-focus sealed tube'
_diffrn_radiation_type CuK\a
_diffrn_radiation_wavelength 1.54180
_diffrn_reflns_av_R_equivalents 0.0267
_diffrn_reflns_av_sigmaI/netI 0.0205
_diffrn_reflns_limit_h_max 13
_diffrn_reflns_limit_h_min -14
_diffrn_reflns_limit_k_max 15
_diffrn_reflns_limit_k_min -15
_diffrn_reflns_limit_l_max 15
_diffrn_reflns_limit_l_min -15
_diffrn_reflns_number 22640
_diffrn_reflns_theta_full 72.42
_diffrn_reflns_theta_max 72.42
_diffrn_reflns_theta_min 4.56
_diffrn_standards_decay_% 0
_exptl_absorpt_coefficient_mu 6.542
_exptl_absorpt_correction_T_max 0.869
_exptl_absorpt_correction_T_min 0.869
_exptl_absorpt_correction_type multi-scan
_exptl_absorpt_process_details 'Otwinowski et al, 1997'
_exptl_crystal_colour colourless
_exptl_crystal_density_diffrn 1.430
_exptl_crystal_density_method 'not measured'
_exptl_crystal_F_000 720
_exptl_crystal_size_max 0.20
_exptl_crystal_size_mid 0.15
_exptl_crystal_size_min 0.10
_refine_diff_density_max 1.141
_refine_diff_density_min -1.295
_refine_diff_density_rms 0.125
_refine_ls_extinction_method none
_refine_ls_goodness_of_fit_ref 1.140
_refine_ls_hydrogen_treatment constr
_refine_ls_matrix_type full
_refine_ls_number_parameters 375
_refine_ls_number_reflns 6390
_refine_ls_number_restraints 0
_refine_ls_restrained_S_all 1.140
_refine_ls_R_factor_all 0.0520
_refine_ls_R_factor_gt 0.0466
_refine_ls_shift/su_max 0.002
_refine_ls_shift/su_mean 0.000
_refine_ls_structure_factor_coef Fsqd
_refine_ls_weighting_details 'calc w=1/[\s^2^(Fo^2^)+(0.0905P)^2^+2.5791P] where P=(Fo^2^+2Fc^2^)/3'
_refine_ls_weighting_scheme calc
_refine_ls_wR_factor_gt 0.1354
_refine_ls_wR_factor_ref 0.1448
_reflns_number_gt 5900
_reflns_number_total 6430
_reflns_threshold_expression >2sigma(I)
_cod_data_source_file om3003812_si_008.cif
_cod_data_source_block 2
_cod_database_code 4078737

loop_
_symmetry_equiv_pos_as_xyz
'x, y, z'
'-x, -y, -z'

loop_
_atom_site_label
_atom_site_type_symbol
_atom_site_fract_x
_atom_site_fract_y
_atom_site_fract_z
_atom_site_U_iso_or_equiv
_atom_site_adp_type
_atom_site_occupancy
_atom_site_symmetry_multiplicity
_atom_site_calc_flag
_atom_site_refinement_flags
Pd1 Pd 0.86173(2) 0.41908(2) 0.300056(19) 0.02286(12) Uani 1 1 d .
P1 P 0.84931(8) 0.59509(8) 0.33350(7) 0.0220(2) Uani 1 1 d .
P2 P 1.05310(8) 0.37977(8) 0.34578(7) 0.0214(2) Uani 1 1 d .
Cl1 Cl 0.65929(9) 0.45438(11) 0.25263(9) 0.0412(3) Uani 1 1 d .
C3 C 0.8876(4) 0.2562(3) 0.2541(3) 0.0240(7) Uani 1 1 d .
H3A H 0.9716 0.2285 0.2385 0.036 Uiso 1 1 calc R
H3B H 0.8432 0.2692 0.1881 0.036 Uiso 1 1 calc R
H3C H 0.8595 0.1995 0.3155 0.036 Uiso 1 1 calc R
C1 C 0.9683(3) 0.5785(3) 0.4308(3) 0.0214(7) Uani 1 1 d .
H1A H 1.0011 0.6481 0.4149 0.026 Uiso 1 1 calc R
C2 C 1.0689(3) 0.4655(3) 0.4422(3) 0.0216(7) Uani 1 1 d .
H2A H 1.1492 0.4827 0.4336 0.026 Uiso 1 1 calc R
C11 C 0.8809(3) 0.6968(3) 0.2013(3) 0.0267(7) Uani 1 1 d .
C12 C 0.9827(5) 0.7413(5) 0.1792(4) 0.0488(12) Uani 1 1 d .
H12A H 1.0374 0.7242 0.2356 0.059 Uiso 1 1 calc R
C13 C 1.0037(6) 0.8122(6) 0.0719(5) 0.0619(16) Uani 1 1 d .
H13A H 1.0727 0.8421 0.0571 0.074 Uiso 1 1 calc R
C14 C 0.9239(5) 0.8382(4) -0.0117(4) 0.0499(12) Uani 1 1 d .
H14A H 0.9386 0.8856 -0.0829 0.060 Uiso 1 1 calc R
C15 C 0.8226(5) 0.7944(4) 0.0098(4) 0.0479(12) Uani 1 1 d .
H15A H 0.7680 0.8121 -0.0469 0.057 Uiso 1 1 calc R
C16 C 0.8010(4) 0.7238(4) 0.1153(4) 0.0404(10) Uani 1 1 d .
H16A H 0.7320 0.6939 0.1291 0.048 Uiso 1 1 calc R
C21 C 0.7127(3) 0.6712(3) 0.3909(3) 0.0269(7) Uani 1 1 d .
C22 C 0.6349(4) 0.6055(4) 0.4574(3) 0.0312(8) Uani 1 1 d .
H22A H 0.6532 0.5253 0.4703 0.037 Uiso 1 1 calc R
C23 C 0.5296(4) 0.6599(4) 0.5048(4) 0.0399(10) Uani 1 1 d .
H23A H 0.4778 0.6161 0.5495 0.048 Uiso 1 1 calc R
C24 C 0.5027(4) 0.7783(5) 0.4852(4) 0.0489(12) Uani 1 1 d .
H24A H 0.4322 0.8143 0.5167 0.059 Uiso 1 1 calc R
C25 C 0.5791(5) 0.8447(5) 0.4191(5) 0.0510(12) Uani 1 1 d .
H25A H 0.5600 0.9248 0.4062 0.061 Uiso 1 1 calc R
C26 C 0.6844(4) 0.7910(4) 0.3720(4) 0.0386(9) Uani 1 1 d .
H26A H 0.7361 0.8353 0.3278 0.046 Uiso 1 1 calc R
C31 C 1.1555(3) 0.4264(3) 0.2290(3) 0.0246(7) Uani 1 1 d .
C32 C 1.1167(4) 0.4618(5) 0.1191(4) 0.0408(10) Uani 1 1 d .
H32A H 1.0390 0.4596 0.1055 0.049 Uiso 1 1 calc R
C33 C 1.1934(5) 0.5005(6) 0.0294(4) 0.0561(15) Uani 1 1 d .
H33A H 1.1673 0.5230 -0.0442 0.067 Uiso 1 1 calc R
C34 C 1.3073(5) 0.5059(5) 0.0484(4) 0.0498(12) Uani 1 1 d .
H34A H 1.3578 0.5332 -0.0120 0.060 Uiso 1 1 calc R
C35 C 1.3471(4) 0.4708(4) 0.1574(4) 0.0389(10) Uani 1 1 d .
H35A H 1.4245 0.4740 0.1705 0.047 Uiso 1 1 calc R
C36 C 1.2716(4) 0.4308(4) 0.2473(3) 0.0319(8) Uani 1 1 d .
H36A H 1.2988 0.4067 0.3206 0.038 Uiso 1 1 calc R
C41 C 1.1176(3) 0.2286(3) 0.4135(3) 0.0282(8) Uani 1 1 d .
C42 C 1.2219(4) 0.1679(4) 0.3704(4) 0.0402(10) Uani 1 1 d .
H42A H 1.2645 0.2063 0.3090 0.048 Uiso 1 1 calc R
C43 C 1.2618(5) 0.0500(4) 0.4193(5) 0.0527(13) Uani 1 1 d .
H43A H 1.3311 0.0093 0.3904 0.063 Uiso 1 1 calc R
C44 C 1.1990(5) -0.0074(4) 0.5111(5) 0.0525(13) Uani 1 1 d .
H44A H 1.2265 -0.0864 0.5439 0.063 Uiso 1 1 calc R
C45 C 1.0950(4) 0.0528(4) 0.5539(4) 0.0410(10) Uani 1 1 d .
H45A H 1.0541 0.0145 0.6166 0.049 Uiso 1 1 calc R
C46 C 1.0519(4) 0.1699(3) 0.5035(3) 0.0298(8) Uani 1 1 d .
H46A H 0.9798 0.2092 0.5295 0.036 Uiso 1 1 calc R
O1 O 0.2110(3) 0.6810(4) 0.3808(3) 0.0593(10) Uani 1 1 d .
N1 N 0.3309(4) 0.7686(3) 0.2425(3) 0.0417(9) Uani 1 1 d .
C4 C 0.3039(4) 0.6803(4) 0.3234(4) 0.0431(10) Uani 1 1 d .
H4A H 0.3615 0.6110 0.3376 0.052 Uiso 1 1 calc R
C5 C 0.2484(6) 0.8802(5) 0.2156(7) 0.0704(18) Uani 1 1 d .
H5A H 0.1891 0.8835 0.2760 0.106 Uiso 1 1 calc R
H5B H 0.2094 0.8913 0.1469 0.106 Uiso 1 1 calc R
H5C H 0.2918 0.9401 0.2060 0.106 Uiso 1 1 calc R
C6 C 0.4446(6) 0.7567(6) 0.1790(6) 0.0649(16) Uani 1 1 d .
H6A H 0.4926 0.6800 0.2080 0.097 Uiso 1 1 calc R
H6B H 0.4865 0.8127 0.1862 0.097 Uiso 1 1 calc R
H6C H 0.4301 0.7693 0.1008 0.097 Uiso 1 1 calc R
O2 O 0.4381(5) 1.0624(5) 0.1295(6) 0.107(2) Uani 1 1 d .
N2 N 0.6155(4) 1.0992(4) 0.1524(4) 0.0490(10) Uani 1 1 d .
C7 C 0.5480(6) 1.0430(5) 0.1201(6) 0.0612(15) Uani 1 1 d .
H7A H 0.5866 0.9840 0.0877 0.073 Uiso 1 1 calc R
C8 C 0.5623(8) 1.1936(8) 0.2004(10) 0.112(4) Uani 1 1 d .
H8A H 0.4770 1.1995 0.2106 0.168 Uiso 1 1 calc R
H8B H 0.5779 1.2646 0.1504 0.168 Uiso 1 1 calc R
H8C H 0.5965 1.1796 0.2722 0.168 Uiso 1 1 calc R
C9 C 0.7443(5) 1.0686(6) 0.1420(6) 0.0655(16) Uani 1 1 d .
H9A H 0.7682 1.0040 0.1101 0.098 Uiso 1 1 calc R
H9B H 0.7775 1.0478 0.2153 0.098 Uiso 1 1 calc R
H9C H 0.7733 1.1336 0.0936 0.098 Uiso 1 1 calc R

loop_
_atom_site_aniso_label
_atom_site_aniso_U_11
_atom_site_aniso_U_22
_atom_site_aniso_U_33
_atom_site_aniso_U_23
_atom_site_aniso_U_13
_atom_site_aniso_U_12
Pd1 0.02286(17) 0.02870(18) 0.01851(17) -0.00797(11) -0.00026(11) -0.00689(11)
P1 0.0200(4) 0.0271(4) 0.0181(4) -0.0067(3) -0.0013(3) -0.0031(3)
P2 0.0201(4) 0.0261(4) 0.0179(4) -0.0086(3) 0.0005(3) -0.0021(3)
Cl1 0.0297(5) 0.0639(7) 0.0330(5) -0.0167(5) -0.0003(4) -0.0122(5)
C3 0.041(2) 0.0144(15) 0.0134(15) -0.0087(12) -0.0042(14) 0.0064(14)
C1 0.0222(16) 0.0248(17) 0.0168(15) -0.0066(13) 0.0015(12) -0.0039(13)
C2 0.0217(16) 0.0271(17) 0.0154(15) -0.0056(13) 0.0003(12) -0.0047(13)
C11 0.0280(18) 0.0275(18) 0.0216(17) -0.0055(14) 0.0000(14) -0.0021(14)
C12 0.046(3) 0.073(3) 0.027(2) -0.003(2) -0.0020(19) -0.024(2)
C13 0.062(3) 0.082(4) 0.039(3) 0.003(3) 0.009(2) -0.040(3)
C14 0.073(3) 0.044(3) 0.021(2) 0.0009(18) 0.006(2) -0.007(2)
C15 0.059(3) 0.052(3) 0.023(2) 0.0008(19) -0.0075(19) -0.003(2)
C16 0.039(2) 0.049(3) 0.028(2) -0.0028(18) -0.0094(18) -0.007(2)
C21 0.0202(17) 0.037(2) 0.0218(17) -0.0080(15) -0.0027(13) -0.0019(15)
C22 0.0276(19) 0.041(2) 0.0229(18) -0.0077(16) -0.0018(15) -0.0055(16)
C23 0.027(2) 0.061(3) 0.028(2) -0.0097(19) 0.0034(16) -0.0083(19)
C24 0.030(2) 0.067(3) 0.042(3) -0.020(2) 0.0032(19) 0.009(2)
C25 0.044(3) 0.043(3) 0.058(3) -0.020(2) -0.001(2) 0.009(2)
C26 0.034(2) 0.035(2) 0.041(2) -0.0099(18) 0.0004(18) 0.0013(17)
C31 0.0231(17) 0.0320(18) 0.0195(16) -0.0099(14) 0.0029(13) -0.0057(14)
C32 0.027(2) 0.071(3) 0.0238(19) -0.012(2) -0.0004(16) -0.012(2)
C33 0.044(3) 0.103(5) 0.019(2) -0.006(2) 0.0042(18) -0.026(3)
C34 0.043(3) 0.082(4) 0.023(2) -0.008(2) 0.0114(18) -0.024(3)
C35 0.027(2) 0.061(3) 0.036(2) -0.021(2) 0.0063(17) -0.0171(19)
C36 0.030(2) 0.046(2) 0.0206(18) -0.0119(16) -0.0010(15) -0.0058(17)
C41 0.0287(19) 0.0262(18) 0.0292(19) -0.0092(15) -0.0035(15) -0.0024(15)
C42 0.035(2) 0.035(2) 0.044(2) -0.0098(19) 0.0069(19) -0.0012(18)
C43 0.036(2) 0.037(2) 0.075(4) -0.015(2) 0.004(2) 0.007(2)
C44 0.043(3) 0.031(2) 0.071(4) -0.002(2) -0.001(2) 0.0011(19)
C45 0.045(2) 0.029(2) 0.045(2) -0.0024(18) -0.005(2) -0.0093(18)
C46 0.0301(19) 0.0304(19) 0.0310(19) -0.0116(16) -0.0041(15) -0.0058(15)
O1 0.049(2) 0.072(3) 0.059(2) -0.015(2) 0.0103(18) -0.0278(19)
N1 0.043(2) 0.040(2) 0.040(2) -0.0043(16) -0.0048(16) -0.0123(17)
C4 0.041(2) 0.047(3) 0.040(2) -0.005(2) -0.006(2) -0.013(2)
C5 0.058(3) 0.044(3) 0.101(5) -0.008(3) -0.006(3) -0.009(3)
C6 0.058(3) 0.065(4) 0.062(4) -0.007(3) 0.018(3) -0.015(3)
O2 0.056(3) 0.080(3) 0.174(6) 0.004(4) -0.037(3) -0.029(3)
N2 0.049(2) 0.049(2) 0.054(2) -0.0199(19) 0.0043(19) -0.0163(19)
C7 0.062(4) 0.048(3) 0.075(4) -0.007(3) -0.016(3) -0.021(3)
C8 0.090(6) 0.104(6) 0.179(10) -0.101(7) 0.039(6) -0.030(5)
C9 0.048(3) 0.082(4) 0.080(4) -0.041(4) 0.010(3) -0.023(3)

loop_
_atom_type_symbol
_atom_type_description
_atom_type_scat_dispersion_real
_atom_type_scat_dispersion_imag
_atom_type_scat_source
C C 0.0181 0.0091 'International Tables Vol C Tables 4.2.6.8 and 6.1.1.4'
H H 0.0000 0.0000 'International Tables Vol C Tables 4.2.6.8 and 6.1.1.4'
P P 0.2955 0.4335 'International Tables Vol C Tables 4.2.6.8 and 6.1.1.4'
Cl Cl 0.3639 0.7018 'International Tables Vol C Tables 4.2.6.8 and 6.1.1.4'
Pd Pd 0.1215 3.9337 'International Tables Vol C Tables 4.2.6.8 and 6.1.1.4'
O O 0.0492 0.0322 'International Tables Vol C Tables 4.2.6.8 and 6.1.1.4'
N N 0.0311 0.0180 'International Tables Vol C Tables 4.2.6.8 and 6.1.1.4'

loop_
_geom_angle_atom_site_label_1
_geom_angle_atom_site_label_2
_geom_angle_atom_site_label_3
_geom_angle
_geom_angle_site_symmetry_1
C3 Pd1 P2 91.72(11) .
C3 Pd1 P1 173.98(10) .
P2 Pd1 P1 85.42(4) .
C3 Pd1 Cl1 86.61(11) .
P2 Pd1 Cl1 178.17(4) .
P1 Pd1 Cl1 96.31(5) .
C11 P1 C21 104.65(18) .
C11 P1 C1 107.17(17) .
C21 P1 C1 105.55(16) .
C11 P1 Pd1 108.33(13) .
C21 P1 Pd1 121.77(14) .
C1 P1 Pd1 108.54(12) .
C31 P2 C41 106.39(18) .
C31 P2 C2 102.05(16) .
C41 P2 C2 107.63(17) .
C31 P2 Pd1 114.65(12) .
C41 P2 Pd1 115.56(13) .
C2 P2 Pd1 109.51(12) .
Pd1 C3 H3A 109.5 .
Pd1 C3 H3B 109.5 .
H3A C3 H3B 109.5 .
Pd1 C3 H3C 109.5 .
H3A C3 H3C 109.5 .
H3B C3 H3C 109.5 .
C2 C1 C2 89.9(3) 2_766
C2 C1 P1 113.5(2) 2_766
C2 C1 P1 114.2(2) .
C2 C1 H1A 112.5 2_766
C2 C1 H1A 112.5 .
P1 C1 H1A 112.5 .
C1 C2 C1 90.1(3) 2_766
C1 C2 P2 118.0(2) 2_766
C1 C2 P2 113.6(2) .
C1 C2 H2A 111.2 2_766
C1 C2 H2A 111.2 .
P2 C2 H2A 111.2 .
C12 C11 C16 118.8(4) .
C12 C11 P1 123.9(3) .
C16 C11 P1 117.1(3) .
C11 C12 C13 119.8(5) .
C11 C12 H12A 120.1 .
C13 C12 H12A 120.1 .
C14 C13 C12 120.7(5) .
C14 C13 H13A 119.7 .
C12 C13 H13A 119.7 .
C13 C14 C15 119.8(4) .
C13 C14 H14A 120.1 .
C15 C14 H14A 120.1 .
C14 C15 C16 120.1(5) .
C14 C15 H15A 119.9 .
C16 C15 H15A 119.9 .
C15 C16 C11 120.8(5) .
C15 C16 H16A 119.6 .
C11 C16 H16A 119.6 .
C26 C21 C22 119.6(4) .
C26 C21 P1 122.6(3) .
C22 C21 P1 117.8(3) .
C21 C22 C23 119.9(4) .
C21 C22 H22A 120.0 .
C23 C22 H22A 120.0 .
C24 C23 C22 119.9(4) .
C24 C23 H23A 120.1 .
C22 C23 H23A 120.1 .
C23 C24 C25 120.8(4) .
C23 C24 H24A 119.6 .
C25 C24 H24A 119.6 .
C24 C25 C26 119.6(5) .
C24 C25 H25A 120.2 .
C26 C25 H25A 120.2 .
C25 C26 C21 120.2(4) .
C25 C26 H26A 119.9 .
C21 C26 H26A 119.9 .
C32 C31 C36 118.9(4) .
C32 C31 P2 119.7(3) .
C36 C31 P2 121.3(3) .
C31 C32 C33 120.1(4) .
C31 C32 H32A 119.9 .
C33 C32 H32A 119.9 .
C34 C33 C32 120.5(4) .
C34 C33 H33A 119.7 .
C32 C33 H33A 119.7 .
C33 C34 C35 119.9(4) .
C33 C34 H34A 120.1 .
C35 C34 H34A 120.1 .
C34 C35 C36 119.9(4) .
C34 C35 H35A 120.0 .
C36 C35 H35A 120.0 .
C35 C36 C31 120.6(4) .
C35 C36 H36A 119.7 .
C31 C36 H36A 119.7 .
C42 C41 C46 120.0(4) .
C42 C41 P2 121.9(3) .
C46 C41 P2 117.7(3) .
C43 C42 C41 119.7(4) .
C43 C42 H42A 120.1 .
C41 C42 H42A 120.1 .
C44 C43 C42 120.3(4) .
C44 C43 H43A 119.8 .
C42 C43 H43A 119.8 .
C43 C44 C45 120.0(4) .
C43 C44 H44A 120.0 .
C45 C44 H44A 120.0 .
C46 C45 C44 120.3(4) .
C46 C45 H45A 119.9 .
C44 C45 H45A 119.9 .
C45 C46 C41 119.6(4) .
C45 C46 H46A 120.2 .
C41 C46 H46A 120.2 .
C4 N1 C5 120.9(5) .
C4 N1 C6 121.2(5) .
C5 N1 C6 117.9(5) .
O1 C4 N1 126.3(5) .
O1 C4 H4A 116.8 .
N1 C4 H4A 116.8 .
N1 C5 H5A 109.5 .
N1 C5 H5B 109.5 .
H5A C5 H5B 109.5 .
N1 C5 H5C 109.5 .
H5A C5 H5C 109.5 .
H5B C5 H5C 109.5 .
N1 C6 H6A 109.5 .
N1 C6 H6B 109.5 .
H6A C6 H6B 109.5 .
N1 C6 H6C 109.5 .
H6A C6 H6C 109.5 .
H6B C6 H6C 109.5 .
C7 N2 C9 121.5(5) .
C7 N2 C8 120.8(6) .
C9 N2 C8 117.7(6) .
O2 C7 N2 124.9(7) .
O2 C7 H7A 117.6 .
N2 C7 H7A 117.6 .
N2 C8 H8A 109.5 .
N2 C8 H8B 109.5 .
H8A C8 H8B 109.5 .
N2 C8 H8C 109.5 .
H8A C8 H8C 109.5 .
H8B C8 H8C 109.5 .
N2 C9 H9A 109.5 .
N2 C9 H9B 109.5 .
H9A C9 H9B 109.5 .
N2 C9 H9C 109.5 .
H9A C9 H9C 109.5 .
H9B C9 H9C 109.5 .

loop_
_geom_bond_atom_site_label_1
_geom_bond_atom_site_label_2
_geom_bond_distance
_geom_bond_site_symmetry_2
Pd1 C3 2.191(3) .
Pd1 P2 2.2246(11) .
Pd1 P1 2.2969(10) .
Pd1 Cl1 2.3581(12) .
P1 C11 1.813(4) .
P1 C21 1.813(4) .
P1 C1 1.847(4) .
P2 C31 1.813(4) .
P2 C41 1.815(4) .
P2 C2 1.856(4) .
C3 H3A 0.9600 .
C3 H3B 0.9600 .
C3 H3C 0.9600 .
C1 C2 1.556(4) 2_766
C1 C2 1.564(5) .
C1 H1A 0.9800 .
C2 C1 1.556(4) 2_766
C2 H2A 0.9800 .
C11 C12 1.376(6) .
C11 C16 1.389(6) .
C12 C13 1.396(7) .
C12 H12A 0.9300 .
C13 C14 1.366(8) .
C13 H13A 0.9300 .
C14 C15 1.367(8) .
C14 H14A 0.9300 .
C15 C16 1.379(6) .
C15 H15A 0.9300 .
C16 H16A 0.9300 .
C21 C26 1.391(6) .
C21 C22 1.393(6) .
C22 C23 1.394(6) .
C22 H22A 0.9300 .
C23 C24 1.373(8) .
C23 H23A 0.9300 .
C24 C25 1.384(8) .
C24 H24A 0.9300 .
C25 C26 1.389(6) .
C25 H25A 0.9300 .
C26 H26A 0.9300 .
C31 C32 1.387(5) .
C31 C36 1.388(6) .
C32 C33 1.388(6) .
C32 H32A 0.9300 .
C33 C34 1.370(7) .
C33 H33A 0.9300 .
C34 C35 1.380(7) .
C34 H34A 0.9300 .
C35 C36 1.385(6) .
C35 H35A 0.9300 .
C36 H36A 0.9300 .
C41 C42 1.394(6) .
C41 C46 1.397(6) .
C42 C43 1.387(7) .
C42 H42A 0.9300 .
C43 C44 1.385(8) .
C43 H43A 0.9300 .
C44 C45 1.388(7) .
C44 H44A 0.9300 .
C45 C46 1.387(6) .
C45 H45A 0.9300 .
C46 H46A 0.9300 .
O1 C4 1.217(6) .
N1 C4 1.324(6) .
N1 C5 1.441(7) .
N1 C6 1.449(7) .
C4 H4A 0.9300 .
C5 H5A 0.9600 .
C5 H5B 0.9600 .
C5 H5C 0.9600 .
C6 H6A 0.9600 .
C6 H6B 0.9600 .
C6 H6C 0.9600 .
O2 C7 1.224(8) .
N2 C7 1.311(7) .
N2 C9 1.434(7) .
N2 C8 1.438(8) .
C7 H7A 0.9300 .
C8 H8A 0.9600 .
C8 H8B 0.9600 .
C8 H8C 0.9600 .
C9 H9A 0.9600 .
C9 H9B 0.9600 .
C9 H9C 0.9600 .

loop_
_geom_torsion_atom_site_label_1
_geom_torsion_atom_site_label_2
_geom_torsion_atom_site_label_3
_geom_torsion_atom_site_label_4
_geom_torsion
_geom_torsion_site_symmetry_1
_geom_torsion_site_symmetry_4
P2 Pd1 P1 C11 92.06(14) . .
Cl1 Pd1 P1 C11 -88.53(14) . .
P2 Pd1 P1 C21 -146.71(14) . .
Cl1 Pd1 P1 C21 32.71(14) . .
P2 Pd1 P1 C1 -24.00(12) . .
Cl1 Pd1 P1 C1 155.42(12) . .
C3 Pd1 P2 C31 87.32(17) . .
P1 Pd1 P2 C31 -87.37(14) . .
C3 Pd1 P2 C41 -36.99(17) . .
P1 Pd1 P2 C41 148.31(14) . .
C3 Pd1 P2 C2 -158.71(15) . .
P1 Pd1 P2 C2 26.60(12) . .
C11 P1 C1 C2 157.8(2) . 2_766
C21 P1 C1 C2 46.7(3) . 2_766
Pd1 P1 C1 C2 -85.4(2) . 2_766
C11 P1 C1 C2 -101.1(3) . .
C21 P1 C1 C2 147.8(3) . .
Pd1 P1 C1 C2 15.7(3) . .
C2 C1 C2 C1 0.003(2) 2_766 2_766
P1 C1 C2 C1 -115.9(3) . 2_766
C2 C1 C2 P2 120.9(3) 2_766 .
P1 C1 C2 P2 5.0(3) . .
C31 P2 C2 C1 -159.0(3) . 2_766
C41 P2 C2 C1 -47.2(3) . 2_766
Pd1 P2 C2 C1 79.1(3) . 2_766
C31 P2 C2 C1 97.4(3) . .
C41 P2 C2 C1 -150.8(3) . .
Pd1 P2 C2 C1 -24.5(3) . .
C21 P1 C11 C12 117.6(4) . .
C1 P1 C11 C12 5.8(4) . .
Pd1 P1 C11 C12 -111.2(4) . .
C21 P1 C11 C16 -67.3(4) . .
C1 P1 C11 C16 -179.1(3) . .
Pd1 P1 C11 C16 64.0(3) . .
C16 C11 C12 C13 0.1(8) . .
P1 C11 C12 C13 175.1(5) . .
C11 C12 C13 C14 0.2(10) . .
C12 C13 C14 C15 -0.1(9) . .
C13 C14 C15 C16 -0.2(8) . .
C14 C15 C16 C11 0.4(8) . .
C12 C11 C16 C15 -0.3(7) . .
P1 C11 C16 C15 -175.7(4) . .
C11 P1 C21 C26 -31.2(4) . .
C1 P1 C21 C26 81.7(4) . .
Pd1 P1 C21 C26 -154.2(3) . .
C11 P1 C21 C22 149.6(3) . .
C1 P1 C21 C22 -97.5(3) . .
Pd1 P1 C21 C22 26.6(3) . .
C26 C21 C22 C23 -0.1(6) . .
P1 C21 C22 C23 179.0(3) . .
C21 C22 C23 C24 0.3(6) . .
C22 C23 C24 C25 -0.2(7) . .
C23 C24 C25 C26 -0.1(8) . .
C24 C25 C26 C21 0.3(8) . .
C22 C21 C26 C25 -0.2(7) . .
P1 C21 C26 C25 -179.3(4) . .
C41 P2 C31 C32 117.1(4) . .
C2 P2 C31 C32 -130.2(4) . .
Pd1 P2 C31 C32 -11.9(4) . .
C41 P2 C31 C36 -64.8(4) . .
C2 P2 C31 C36 47.8(4) . .
Pd1 P2 C31 C36 166.1(3) . .
C36 C31 C32 C33 0.2(7) . .
P2 C31 C32 C33 178.3(4) . .
C31 C32 C33 C34 -1.0(9) . .
C32 C33 C34 C35 1.1(10) . .
C33 C34 C35 C36 -0.4(9) . .
C34 C35 C36 C31 -0.5(7) . .
C32 C31 C36 C35 0.5(6) . .
P2 C31 C36 C35 -177.5(3) . .
C31 P2 C41 C42 -4.1(4) . .
C2 P2 C41 C42 -112.9(4) . .
Pd1 P2 C41 C42 124.4(3) . .
C31 P2 C41 C46 -176.8(3) . .
C2 P2 C41 C46 74.5(3) . .
Pd1 P2 C41 C46 -48.3(3) . .
C46 C41 C42 C43 -1.9(7) . .
P2 C41 C42 C43 -174.4(4) . .
C41 C42 C43 C44 -0.3(9) . .
C42 C43 C44 C45 0.5(9) . .
C43 C44 C45 C46 1.6(8) . .
C44 C45 C46 C41 -3.8(7) . .
C42 C41 C46 C45 3.9(6) . .
P2 C41 C46 C45 176.8(3) . .
C5 N1 C4 O1 1.2(8) . .
C6 N1 C4 O1 -179.4(6) . .
C9 N2 C7 O2 177.8(7) . .
C8 N2 C7 O2 -1.7(11) . .
